data_4302905
loop_
_publ_author_name
'Shih-Mao Ho'
'Ching-Sheng Hsiao'
'Amitabha Datta'
'Chen-Hsiung Hung'
'Ling-Chueh Chang'
'Ting-Yu Lee'
'Jui-Hsien Huang'

_publ_section_title
;
Monomeric, Dimeric, and Trimeric Calcium Compounds Containing Substituted
Pyrrolyl and Ketiminate Ligands: Synthesis and Structural Characterization
;
_journal_name_full 'Inorganic Chemistry'
_journal_page_first 8004
_journal_page_last 8011
_journal_paper_doi 10.1021/ic900265c
_journal_volume 48
_journal_year 2009
_chemical_formula_moiety 'C60 H93 Ca3 N3 O6'
_chemical_formula_sum 'C60 H93 Ca3 N3 O6'
_chemical_formula_weight 1072.61
_space_group_IT_number 14
_symmetry_cell_setting monoclinic
_symmetry_space_group_name_Hall '-P 2yn'
_symmetry_space_group_name_H-M 'P 1 21/n 1'
_atom_sites_solution_hydrogens geom
_atom_sites_solution_primary direct
_atom_sites_solution_secondary difmap
_audit_creation_method SHELXL-97
_cell_angle_alpha 90.00
_cell_angle_beta 102.430(4)
_cell_angle_gamma 90.00
_cell_formula_units_Z 4
_cell_length_a 10.8503(16)
_cell_length_b 24.432(4)
_cell_length_c 24.362(4)
_cell_measurement_temperature 150(2)
_cell_volume 6306.9(17)
_computing_cell_refinement 'SAINT v6.280a (Bruker, 2004)'
_computing_data_collection 'APEX2 v1.0-22 (Bruker, 2004)'
_computing_data_reduction 'SAINT v6.280a (Bruker, 2004)'
_computing_molecular_graphics 'SHELXTL 5.1'
_computing_publication_material 'SHELXTL 5.1'
_computing_structure_refinement 'SHELXTL 5.1'
_computing_structure_solution 'SHELXTL 5.1 (Sheldrick, 1998)'
_diffrn_ambient_temperature 150(2)
_diffrn_measured_fraction_theta_full 1.000
_diffrn_measured_fraction_theta_max 1.000
_diffrn_measurement_device_type 'Bruker SMART APEX II'
_diffrn_measurement_method \w
_diffrn_radiation_monochromator graphite
_diffrn_radiation_source 'fine-focus sealed tube'
_diffrn_radiation_type MoK\a
_diffrn_radiation_wavelength 0.71073
_diffrn_reflns_av_R_equivalents 0.2049
_diffrn_reflns_av_sigmaI/netI 0.1473
_diffrn_reflns_limit_h_max 13
_diffrn_reflns_limit_h_min -13
_diffrn_reflns_limit_k_max 29
_diffrn_reflns_limit_k_min -30
_diffrn_reflns_limit_l_max 30
_diffrn_reflns_limit_l_min -30
_diffrn_reflns_number 84698
_diffrn_reflns_theta_full 26.50
_diffrn_reflns_theta_max 26.50
_diffrn_reflns_theta_min 1.67
_diffrn_standards_decay_% 0
_diffrn_standards_interval_count 0
_diffrn_standards_interval_time 0
_diffrn_standards_number 0
_exptl_absorpt_coefficient_mu 0.309
_exptl_absorpt_correction_T_max 0.9668
_exptl_absorpt_correction_T_min 0.9493
_exptl_absorpt_correction_type multi-scan
_exptl_absorpt_process_details 'SADABS 2.10 (Sheldrick, 2003)'
_exptl_crystal_colour colorless
_exptl_crystal_density_diffrn 1.130
_exptl_crystal_density_method 'not measured'
_exptl_crystal_description block
_exptl_crystal_F_000 2328
_exptl_crystal_size_max 0.17
_exptl_crystal_size_mid 0.13
_exptl_crystal_size_min 0.11
_refine_diff_density_max 0.353
_refine_diff_density_min -0.285
_refine_diff_density_rms 0.061
_refine_ls_extinction_method none
_refine_ls_goodness_of_fit_ref 1.001
_refine_ls_hydrogen_treatment constr
_refine_ls_matrix_type full
_refine_ls_number_parameters 675
_refine_ls_number_reflns 13093
_refine_ls_number_restraints 0
_refine_ls_restrained_S_all 1.001
_refine_ls_R_factor_all 0.1607
_refine_ls_R_factor_gt 0.0566
_refine_ls_shift/su_max 0.001
_refine_ls_shift/su_mean 0.000
_refine_ls_structure_factor_coef Fsqd
_refine_ls_weighting_details 'calc w=1/[\s^2^(Fo^2^)+(0.0433P)^2^+0.0000P] where P=(Fo^2^+2Fc^2^)/3'
_refine_ls_weighting_scheme calc
_refine_ls_wR_factor_gt 0.1045
_refine_ls_wR_factor_ref 0.1370
_reflns_number_gt 6164
_reflns_number_total 13093
_reflns_threshold_expression >2sigma(I)
_cod_data_source_file ic900265c_si_001_5.cif
_cod_data_source_block Cpd5
_cod_depositor_comments
;
The following automatic conversions were performed:
'_symmetry_cell_setting' value 'Monoclinic' changed to 'monoclinic'
according to '/home/saulius/struct/CIF-dictionaries/cif_core.dic'
dictionary named 'cif_core.dic' version 2.4.1 from 2010-06-29.

Automatic conversion script
Id: cif_fix_enum 1527 2010-12-29 10:47:43Z saulius 
;
_cod_original_cell_volume 6307.1(16)
_cod_database_code 4302905

loop_
_symmetry_equiv_pos_as_xyz
'x, y, z'
'-x+1/2, y+1/2, -z+1/2'
'-x, -y, -z'
'x-1/2, -y-1/2, z-1/2'

loop_
_atom_site_label
_atom_site_type_symbol
_atom_site_fract_x
_atom_site_fract_y
_atom_site_fract_z
_atom_site_U_iso_or_equiv
_atom_site_adp_type
_atom_site_occupancy
_atom_site_symmetry_multiplicity
_atom_site_calc_flag
_atom_site_refinement_flags
_atom_site_disorder_assembly
_atom_site_disorder_group
C1 C 1.3852(3) 0.55232(15) 0.46937(15) 0.0427(10) Uani 1 1 d . . .
H1A H 1.3824 0.5152 0.4540 0.064 Uiso 1 1 calc R . .
H1B H 1.3995 0.5505 0.5104 0.064 Uiso 1 1 calc R . .
H1C H 1.4540 0.5728 0.4586 0.064 Uiso 1 1 calc R . .
C2 C 1.2606(3) 0.58102(13) 0.44617(15) 0.0308(8) Uani 1 1 d . . .
C3 C 1.1952(3) 0.60462(14) 0.48251(14) 0.0333(9) Uani 1 1 d . . .
H3 H 1.2348 0.6021 0.5212 0.040 Uiso 1 1 calc R . .
C4 C 1.0767(3) 0.63231(14) 0.47061(14) 0.0327(8) Uani 1 1 d . . .
C5 C 1.0361(4) 0.65524(16) 0.52145(14) 0.0467(10) Uani 1 1 d . . .
H5A H 1.0794 0.6901 0.5322 0.070 Uiso 1 1 calc R . .
H5B H 1.0578 0.6293 0.5527 0.070 Uiso 1 1 calc R . .
H5C H 0.9447 0.6613 0.5125 0.070 Uiso 1 1 calc R . .
C6 C 0.8847(3) 0.66410(14) 0.41184(13) 0.0321(8) Uani 1 1 d . . .
C7 C 0.8730(3) 0.72124(15) 0.40994(15) 0.0378(9) Uani 1 1 d . . .
C8 C 0.7514(4) 0.74376(17) 0.39571(16) 0.0524(11) Uani 1 1 d . . .
H8 H 0.7418 0.7824 0.3943 0.063 Uiso 1 1 calc R . .
C9 C 0.6458(4) 0.71105(19) 0.38369(17) 0.0559(12) Uani 1 1 d . . .
H9 H 0.5642 0.7270 0.3729 0.067 Uiso 1 1 calc R . .
C10 C 0.6593(4) 0.65502(18) 0.38739(16) 0.0487(11) Uani 1 1 d . . .
H10 H 0.5860 0.6327 0.3803 0.058 Uiso 1 1 calc R . .
C11 C 0.7769(3) 0.63039(15) 0.40115(14) 0.0363(9) Uani 1 1 d . . .
C12 C 0.9860(4) 0.75935(16) 0.42134(18) 0.0546(11) Uani 1 1 d . . .
H12 H 1.0632 0.7365 0.4345 0.066 Uiso 1 1 calc R . .
C13 C 0.9994(4) 0.78820(18) 0.3665(2) 0.0792(16) Uani 1 1 d . . .
H13A H 1.0025 0.7607 0.3376 0.119 Uiso 1 1 calc R . .
H13B H 1.0773 0.8098 0.3735 0.119 Uiso 1 1 calc R . .
H13C H 0.9269 0.8124 0.3536 0.119 Uiso 1 1 calc R . .
C14 C 0.9801(5) 0.80139(19) 0.4670(2) 0.1008(19) Uani 1 1 d . . .
H14A H 0.9096 0.8265 0.4537 0.151 Uiso 1 1 calc R . .
H14B H 1.0593 0.8221 0.4757 0.151 Uiso 1 1 calc R . .
H14C H 0.9677 0.7825 0.5009 0.151 Uiso 1 1 calc R . .
C15 C 0.7903(4) 0.56881(16) 0.40641(17) 0.0477(10) Uani 1 1 d . . .
H15 H 0.8713 0.5588 0.3956 0.057 Uiso 1 1 calc R . .
C16 C 0.8015(4) 0.55088(18) 0.46770(18) 0.0751(14) Uani 1 1 d . . .
H16A H 0.8759 0.5681 0.4914 0.113 Uiso 1 1 calc R . .
H16B H 0.8100 0.5110 0.4703 0.113 Uiso 1 1 calc R . .
H16C H 0.7257 0.5622 0.4805 0.113 Uiso 1 1 calc R . .
C17 C 0.6860(4) 0.53633(19) 0.3687(2) 0.0759(14) Uani 1 1 d . . .
H17A H 0.6071 0.5411 0.3816 0.114 Uiso 1 1 calc R . .
H17B H 0.7088 0.4975 0.3703 0.114 Uiso 1 1 calc R . .
H17C H 0.6749 0.5494 0.3299 0.114 Uiso 1 1 calc R . .
C18 C 1.2987(3) 0.71608(15) 0.38465(14) 0.0396(9) Uani 1 1 d . . .
H18A H 1.2319 0.7107 0.4055 0.059 Uiso 1 1 calc R . .
H18B H 1.3513 0.7473 0.4005 0.059 Uiso 1 1 calc R . .
H18C H 1.3510 0.6831 0.3875 0.059 Uiso 1 1 calc R . .
C19 C 1.2400(3) 0.72726(14) 0.32340(14) 0.0334(8) Uani 1 1 d . . .
C20 C 1.2858(3) 0.76954(15) 0.29636(14) 0.0400(9) Uani 1 1 d . . .
H20 H 1.3502 0.7909 0.3192 0.048 Uiso 1 1 calc R . .
C21 C 1.2505(3) 0.78595(15) 0.23917(15) 0.0389(9) Uani 1 1 d . . .
C22 C 1.3207(4) 0.83487(17) 0.22350(17) 0.0631(13) Uani 1 1 d . . .
H22A H 1.2995 0.8398 0.1826 0.095 Uiso 1 1 calc R . .
H22B H 1.4118 0.8289 0.2359 0.095 Uiso 1 1 calc R . .
H22C H 1.2965 0.8677 0.2418 0.095 Uiso 1 1 calc R . .
C23 C 1.1392(3) 0.77816(14) 0.14390(14) 0.0339(9) Uani 1 1 d . . .
C24 C 1.2006(4) 0.75123(17) 0.10679(15) 0.0488(10) Uani 1 1 d . . .
C25 C 1.1699(4) 0.76572(19) 0.05016(17) 0.0626(13) Uani 1 1 d . . .
H25 H 1.2119 0.7482 0.0246 0.075 Uiso 1 1 calc R . .
C26 C 1.0804(4) 0.80468(18) 0.03041(17) 0.0605(12) Uani 1 1 d . . .
H26 H 1.0607 0.8139 -0.0084 0.073 Uiso 1 1 calc R . .
C27 C 1.0196(4) 0.83011(16) 0.06710(16) 0.0508(11) Uani 1 1 d . . .
H27 H 0.9569 0.8568 0.0533 0.061 Uiso 1 1 calc R . .
C28 C 1.0476(3) 0.81767(15) 0.12453(15) 0.0426(10) Uani 1 1 d . . .
C29 C 1.3011(5) 0.7080(2) 0.12686(19) 0.0790(16) Uani 1 1 d . . .
H29 H 1.3014 0.7005 0.1672 0.095 Uiso 1 1 calc R . .
C30 C 1.4332(5) 0.7300(3) 0.1245(3) 0.137(3) Uani 1 1 d . . .
H30A H 1.4970 0.7023 0.1394 0.205 Uiso 1 1 calc R . .
H30B H 1.4502 0.7634 0.1470 0.205 Uiso 1 1 calc R . .
H30C H 1.4362 0.7382 0.0854 0.205 Uiso 1 1 calc R . .
C31 C 1.2718(5) 0.6545(2) 0.0954(2) 0.0967(19) Uani 1 1 d . . .
H31A H 1.1874 0.6420 0.0979 0.145 Uiso 1 1 calc R . .
H31B H 1.3344 0.6269 0.1120 0.145 Uiso 1 1 calc R . .
H31C H 1.2747 0.6599 0.0558 0.145 Uiso 1 1 calc R . .
C32 C 0.9808(5) 0.8486(2) 0.16343(18) 0.0776(16) Uani 1 1 d . . .
H32 H 1.0087 0.8333 0.2022 0.093 Uiso 1 1 calc R . .
C33 C 1.0163(6) 0.9097(3) 0.1648(3) 0.148(3) Uani 1 1 d . . .
H33A H 1.1082 0.9136 0.1759 0.223 Uiso 1 1 calc R . .
H33B H 0.9768 0.9289 0.1919 0.223 Uiso 1 1 calc R . .
H33C H 0.9863 0.9257 0.1274 0.223 Uiso 1 1 calc R . .
C34 C 0.8383(5) 0.8436(2) 0.14606(19) 0.0861(17) Uani 1 1 d . . .
H34A H 0.8086 0.8616 0.1097 0.129 Uiso 1 1 calc R . .
H34B H 0.7996 0.8611 0.1744 0.129 Uiso 1 1 calc R . .
H34C H 0.8147 0.8048 0.1429 0.129 Uiso 1 1 calc R . .
C35 C 1.0325(3) 0.46948(15) 0.37674(14) 0.0455(10) Uani 1 1 d . . .
H35A H 1.1137 0.4887 0.3839 0.068 Uiso 1 1 calc R . .
H35B H 1.0467 0.4304 0.3848 0.068 Uiso 1 1 calc R . .
H35C H 0.9797 0.4846 0.4010 0.068 Uiso 1 1 calc R . .
C36 C 0.9667(3) 0.47692(15) 0.31577(14) 0.0321(8) Uani 1 1 d . . .
C37 C 0.9256(3) 0.43074(14) 0.28483(14) 0.0325(8) Uani 1 1 d . . .
H37 H 0.9377 0.3973 0.3052 0.039 Uiso 1 1 calc R . .
C38 C 0.8676(3) 0.42561(13) 0.22686(15) 0.0311(8) Uani 1 1 d . . .
C39 C 0.8312(4) 0.36775(14) 0.20767(15) 0.0449(10) Uani 1 1 d . . .
H39A H 0.7463 0.3678 0.1836 0.067 Uiso 1 1 calc R . .
H39B H 0.8322 0.3445 0.2405 0.067 Uiso 1 1 calc R . .
H39C H 0.8915 0.3535 0.1865 0.067 Uiso 1 1 calc R . .
C40 C 0.7882(3) 0.45564(13) 0.13396(14) 0.0357(9) Uani 1 1 d . . .
C41 C 0.8602(4) 0.44109(15) 0.09466(15) 0.0426(10) Uani 1 1 d . . .
C42 C 0.7991(4) 0.43438(16) 0.03874(16) 0.0518(11) Uani 1 1 d . . .
H42 H 0.8469 0.4247 0.0118 0.062 Uiso 1 1 calc R . .
C43 C 0.6707(4) 0.44153(16) 0.02168(16) 0.0549(12) Uani 1 1 d . . .
H43 H 0.6303 0.4362 -0.0166 0.066 Uiso 1 1 calc R . .
C44 C 0.6012(4) 0.45647(15) 0.06013(17) 0.0501(11) Uani 1 1 d . . .
H44 H 0.5128 0.4618 0.0478 0.060 Uiso 1 1 calc R . .
C45 C 0.6566(4) 0.46400(14) 0.11642(15) 0.0414(10) Uani 1 1 d . . .
C46 C 1.0038(4) 0.43368(16) 0.11233(16) 0.0500(11) Uani 1 1 d . . .
H46 H 1.0264 0.4321 0.1543 0.060 Uiso 1 1 calc R . .
C47 C 1.0731(4) 0.48252(18) 0.09400(19) 0.0693(13) Uani 1 1 d . . .
H47A H 1.0546 0.4845 0.0529 0.104 Uiso 1 1 calc R . .
H47B H 1.1642 0.4781 0.1081 0.104 Uiso 1 1 calc R . .
H47C H 1.0449 0.5163 0.1093 0.104 Uiso 1 1 calc R . .
C48 C 1.0479(4) 0.38009(18) 0.09024(18) 0.0713(14) Uani 1 1 d . . .
H48A H 0.9986 0.3496 0.1003 0.107 Uiso 1 1 calc R . .
H48B H 1.1375 0.3744 0.1070 0.107 Uiso 1 1 calc R . .
H48C H 1.0359 0.3821 0.0493 0.107 Uiso 1 1 calc R . .
C49 C 0.5775(4) 0.48116(17) 0.15826(17) 0.0520(11) Uani 1 1 d . . .
H49 H 0.6366 0.4943 0.1931 0.062 Uiso 1 1 calc R . .
C50 C 0.4871(4) 0.52777(17) 0.13634(18) 0.0667(13) Uani 1 1 d . . .
H50A H 0.5327 0.5568 0.1213 0.100 Uiso 1 1 calc R . .
H50B H 0.4518 0.5424 0.1671 0.100 Uiso 1 1 calc R . .
H50C H 0.4186 0.5141 0.1065 0.100 Uiso 1 1 calc R . .
C51 C 0.5028(6) 0.4340(2) 0.1745(3) 0.122(2) Uani 1 1 d . . .
H51A H 0.4454 0.4197 0.1408 0.183 Uiso 1 1 calc R . .
H51B H 0.4537 0.4467 0.2014 0.183 Uiso 1 1 calc R . .
H51C H 0.5607 0.4050 0.1917 0.183 Uiso 1 1 calc R . .
C52 C 1.2322(3) 0.56585(15) 0.23509(15) 0.0413(10) Uani 1 1 d . . .
H52 H 1.2351 0.5652 0.1943 0.050 Uiso 1 1 calc R . .
C53 C 1.3460(3) 0.59735(18) 0.26649(16) 0.0552(11) Uani 1 1 d . . .
H53A H 1.3430 0.6348 0.2520 0.083 Uiso 1 1 calc R . .
H53B H 1.4233 0.5794 0.2612 0.083 Uiso 1 1 calc R . .
H53C H 1.3451 0.5982 0.3066 0.083 Uiso 1 1 calc R . .
C54 C 1.2337(4) 0.50728(16) 0.25566(18) 0.0624(13) Uani 1 1 d . . .
H54A H 1.2401 0.5071 0.2964 0.094 Uiso 1 1 calc R . .
H54B H 1.3063 0.4880 0.2469 0.094 Uiso 1 1 calc R . .
H54C H 1.1556 0.4889 0.2370 0.094 Uiso 1 1 calc R . .
C55 C 0.7864(3) 0.66757(15) 0.25594(15) 0.0362(9) Uani 1 1 d . . .
C56 C 0.7792(4) 0.72254(16) 0.22678(17) 0.0604(12) Uani 1 1 d . . .
H56A H 0.8499 0.7455 0.2455 0.091 Uiso 1 1 calc R . .
H56B H 0.6994 0.7405 0.2286 0.091 Uiso 1 1 calc R . .
H56C H 0.7836 0.7172 0.1874 0.091 Uiso 1 1 calc R . .
C57 C 0.6778(3) 0.63115(19) 0.22811(18) 0.0680(14) Uani 1 1 d . . .
H57A H 0.6840 0.5959 0.2477 0.102 Uiso 1 1 calc R . .
H57B H 0.6816 0.6252 0.1887 0.102 Uiso 1 1 calc R . .
H57C H 0.5977 0.6488 0.2299 0.102 Uiso 1 1 calc R . .
C58 C 0.8863(4) 0.62952(16) 0.07909(14) 0.0468(10) Uani 1 1 d . . .
H58 H 0.9535 0.6163 0.0599 0.056 Uiso 1 1 calc R . .
C59 C 0.8599(4) 0.68859(17) 0.06269(17) 0.0729(15) Uani 1 1 d . . .
H59A H 0.7928 0.7025 0.0801 0.109 Uiso 1 1 calc R . .
H59B H 0.8332 0.6913 0.0217 0.109 Uiso 1 1 calc R . .
H59C H 0.9367 0.7103 0.0756 0.109 Uiso 1 1 calc R . .
C60 C 0.7714(4) 0.59459(17) 0.05882(16) 0.0669(13) Uani 1 1 d . . .
H60A H 0.7928 0.5561 0.0672 0.100 Uiso 1 1 calc R . .
H60B H 0.7418 0.5993 0.0182 0.100 Uiso 1 1 calc R . .
H60C H 0.7046 0.6056 0.0779 0.100 Uiso 1 1 calc R . .
Ca1 Ca 1.06286(6) 0.61190(3) 0.32936(3) 0.02858(18) Uani 1 1 d . . .
Ca2 Ca 1.04782(6) 0.67727(3) 0.20724(3) 0.03044(18) Uani 1 1 d . . .
Ca3 Ca 0.91612(7) 0.56106(3) 0.20507(3) 0.03084(19) Uani 1 1 d . . .
N1 N 1.0066(2) 0.63794(10) 0.41955(11) 0.0285(7) Uani 1 1 d . . .
N2 N 1.1641(3) 0.76051(11) 0.20139(11) 0.0323(7) Uani 1 1 d . . .
N3 N 0.8480(3) 0.46649(11) 0.19118(11) 0.0327(7) Uani 1 1 d . . .
O1 O 1.2263(2) 0.58095(9) 0.39248(9) 0.0388(6) Uani 1 1 d . . .
O2 O 1.1487(2) 0.69475(9) 0.30050(9) 0.0340(6) Uani 1 1 d . . .
O3 O 0.9553(2) 0.52660(9) 0.29704(9) 0.0336(6) Uani 1 1 d . . .
O4 O 1.1180(2) 0.59197(9) 0.24062(8) 0.0324(6) Uani 1 1 d . . .
O5 O 0.90245(19) 0.64131(8) 0.25510(8) 0.0277(5) Uani 1 1 d . . .
O6 O 0.9325(2) 0.62359(9) 0.13727(9) 0.0394(6) Uani 1 1 d . . .
H205 H 0.779(3) 0.6747(13) 0.2960(14) 0.046(10) Uiso 1 1 d . . .

loop_
_atom_site_aniso_label
_atom_site_aniso_U_11
_atom_site_aniso_U_22
_atom_site_aniso_U_33
_atom_site_aniso_U_23
_atom_site_aniso_U_13
_atom_site_aniso_U_12
C1 0.033(2) 0.047(3) 0.043(2) 0.0044(18) -0.0028(18) 0.0092(18)
C2 0.024(2) 0.031(2) 0.035(2) 0.0014(16) 0.0005(16) -0.0025(16)
C3 0.028(2) 0.042(2) 0.0257(19) 0.0020(16) -0.0022(16) 0.0070(17)
C4 0.032(2) 0.041(2) 0.026(2) 0.0038(16) 0.0074(16) 0.0015(17)
C5 0.048(3) 0.062(3) 0.029(2) -0.0026(19) 0.0067(18) 0.012(2)
C6 0.029(2) 0.041(2) 0.029(2) 0.0058(16) 0.0132(16) 0.0062(18)
C7 0.030(2) 0.042(2) 0.043(2) 0.0060(18) 0.0138(18) 0.0091(19)
C8 0.048(3) 0.051(3) 0.065(3) 0.022(2) 0.029(2) 0.021(2)
C9 0.030(3) 0.075(3) 0.069(3) 0.027(2) 0.024(2) 0.021(2)
C10 0.031(2) 0.068(3) 0.052(3) 0.013(2) 0.021(2) -0.002(2)
C11 0.025(2) 0.056(3) 0.030(2) 0.0077(18) 0.0107(16) 0.0034(19)
C12 0.046(3) 0.037(3) 0.080(3) 0.002(2) 0.013(2) 0.005(2)
C13 0.043(3) 0.066(3) 0.132(5) 0.045(3) 0.026(3) 0.011(2)
C14 0.099(4) 0.058(3) 0.144(5) -0.043(3) 0.025(4) 0.001(3)
C15 0.034(2) 0.049(3) 0.063(3) 0.005(2) 0.017(2) -0.002(2)
C16 0.093(4) 0.061(3) 0.068(3) 0.025(3) 0.008(3) -0.010(3)
C17 0.069(3) 0.073(3) 0.088(4) -0.012(3) 0.021(3) -0.025(3)
C18 0.026(2) 0.058(3) 0.033(2) 0.0025(18) 0.0032(16) -0.0087(18)
C19 0.025(2) 0.043(2) 0.031(2) 0.0002(17) 0.0038(16) 0.0017(18)
C20 0.034(2) 0.046(2) 0.036(2) 0.0006(18) -0.0015(18) -0.0152(18)
C21 0.032(2) 0.045(2) 0.038(2) 0.0040(18) 0.0040(18) -0.0066(18)
C22 0.063(3) 0.067(3) 0.055(3) 0.017(2) 0.002(2) -0.029(2)
C23 0.034(2) 0.033(2) 0.034(2) 0.0066(17) 0.0052(17) -0.0049(17)
C24 0.048(3) 0.063(3) 0.035(2) 0.016(2) 0.0097(19) 0.015(2)
C25 0.068(3) 0.082(4) 0.043(3) 0.017(2) 0.025(2) 0.025(3)
C26 0.072(3) 0.073(3) 0.039(2) 0.021(2) 0.018(2) 0.010(3)
C27 0.059(3) 0.046(3) 0.043(3) 0.014(2) 0.003(2) 0.014(2)
C28 0.046(3) 0.042(2) 0.037(2) -0.0004(18) 0.0014(19) 0.004(2)
C29 0.090(4) 0.107(4) 0.045(3) 0.021(3) 0.028(3) 0.061(3)
C30 0.060(4) 0.190(7) 0.146(6) -0.013(5) -0.008(4) 0.054(4)
C31 0.107(5) 0.094(4) 0.100(4) 0.018(4) 0.045(4) 0.055(4)
C32 0.084(4) 0.098(4) 0.043(3) -0.006(3) -0.005(3) 0.054(3)
C33 0.126(6) 0.109(5) 0.190(7) -0.096(5) -0.010(5) 0.033(4)
C34 0.090(4) 0.110(4) 0.066(3) 0.032(3) 0.035(3) 0.045(3)
C35 0.060(3) 0.041(2) 0.033(2) 0.0057(17) 0.003(2) 0.000(2)
C36 0.028(2) 0.038(2) 0.031(2) 0.0047(17) 0.0067(16) -0.0002(17)
C37 0.036(2) 0.029(2) 0.033(2) 0.0039(16) 0.0084(17) 0.0002(17)
C38 0.025(2) 0.028(2) 0.041(2) -0.0011(17) 0.0103(16) 0.0023(15)
C39 0.054(3) 0.035(2) 0.044(2) 0.0022(18) 0.006(2) 0.0000(19)
C40 0.043(2) 0.029(2) 0.032(2) -0.0030(16) 0.0010(18) 0.0022(17)
C41 0.051(3) 0.039(2) 0.037(2) 0.0004(18) 0.0071(19) 0.0027(19)
C42 0.068(3) 0.053(3) 0.033(2) -0.0043(19) 0.008(2) 0.009(2)
C43 0.067(3) 0.055(3) 0.032(2) -0.010(2) -0.013(2) 0.010(2)
C44 0.050(3) 0.044(3) 0.050(3) -0.006(2) -0.005(2) 0.008(2)
C45 0.045(3) 0.035(2) 0.039(2) -0.0051(18) -0.0024(19) 0.0068(19)
C46 0.054(3) 0.063(3) 0.038(2) 0.003(2) 0.020(2) 0.005(2)
C47 0.057(3) 0.078(3) 0.076(3) 0.007(3) 0.023(3) 0.003(3)
C48 0.084(4) 0.074(3) 0.060(3) 0.006(3) 0.026(3) 0.029(3)
C49 0.041(3) 0.063(3) 0.049(3) -0.006(2) 0.004(2) 0.019(2)
C50 0.061(3) 0.062(3) 0.080(3) -0.004(3) 0.021(3) 0.015(2)
C51 0.150(6) 0.074(4) 0.180(6) 0.034(4) 0.119(5) 0.038(4)
C52 0.034(2) 0.054(3) 0.038(2) -0.0014(19) 0.0123(18) 0.011(2)
C53 0.025(2) 0.086(3) 0.055(3) -0.003(2) 0.0091(19) 0.000(2)
C54 0.055(3) 0.057(3) 0.081(3) 0.012(2) 0.029(2) 0.025(2)
C55 0.024(2) 0.051(3) 0.034(2) 0.0032(18) 0.0051(17) 0.0117(18)
C56 0.058(3) 0.053(3) 0.064(3) 0.009(2) 0.002(2) 0.022(2)
C57 0.028(2) 0.098(4) 0.077(3) 0.004(3) 0.007(2) -0.009(2)
C58 0.056(3) 0.058(3) 0.022(2) 0.0016(18) 0.0000(18) -0.006(2)
C59 0.102(4) 0.054(3) 0.046(3) 0.016(2) -0.021(2) -0.021(3)
C60 0.091(4) 0.052(3) 0.041(3) 0.008(2) -0.022(2) -0.014(3)
Ca1 0.0256(4) 0.0349(4) 0.0247(4) 0.0022(3) 0.0041(3) 0.0013(3)
Ca2 0.0302(4) 0.0341(4) 0.0261(4) 0.0031(3) 0.0042(3) -0.0038(3)
Ca3 0.0333(4) 0.0315(4) 0.0263(4) 0.0014(3) 0.0031(3) -0.0017(3)
N1 0.0244(16) 0.0336(17) 0.0272(16) 0.0051(13) 0.0052(13) 0.0054(13)
N2 0.0306(18) 0.0366(18) 0.0284(17) 0.0045(14) 0.0037(13) 0.0000(14)
N3 0.0362(18) 0.0327(18) 0.0285(17) -0.0015(14) 0.0057(14) 0.0011(14)
O1 0.0322(15) 0.0531(17) 0.0295(14) 0.0009(12) 0.0029(11) 0.0119(12)
O2 0.0291(14) 0.0441(15) 0.0271(13) -0.0021(11) 0.0022(11) -0.0109(12)
O3 0.0409(15) 0.0303(14) 0.0298(13) 0.0044(11) 0.0081(11) -0.0013(11)
O4 0.0277(14) 0.0415(15) 0.0282(13) 0.0016(11) 0.0065(10) 0.0030(11)
O5 0.0202(13) 0.0333(14) 0.0288(13) 0.0011(10) 0.0036(10) 0.0008(10)
O6 0.0483(16) 0.0447(16) 0.0220(13) 0.0041(11) 0.0008(11) -0.0047(12)

loop_
_atom_type_symbol
_atom_type_description
_atom_type_scat_dispersion_real
_atom_type_scat_dispersion_imag
_atom_type_scat_source
C C 0.0033 0.0016 'International Tables Vol C Tables 4.2.6.8 and 6.1.1.4'
H H 0.0000 0.0000 'International Tables Vol C Tables 4.2.6.8 and 6.1.1.4'
N N 0.0061 0.0033 'International Tables Vol C Tables 4.2.6.8 and 6.1.1.4'
O O 0.0106 0.0060 'International Tables Vol C Tables 4.2.6.8 and 6.1.1.4'
Ca Ca 0.2262 0.3064 'International Tables Vol C Tables 4.2.6.8 and 6.1.1.4'

loop_
_geom_angle_atom_site_label_1
_geom_angle_atom_site_label_2
_geom_angle_atom_site_label_3
_geom_angle
_geom_angle_site_symmetry_1
_geom_angle_site_symmetry_3
_geom_angle_publ_flag
O1 C2 C3 125.6(3) . . ?
O1 C2 C1 114.8(3) . . ?
C3 C2 C1 119.7(3) . . ?
C2 C3 C4 129.4(3) . . ?
N1 C4 C3 123.6(3) . . ?
N1 C4 C5 121.6(3) . . ?
C3 C4 C5 114.8(3) . . ?
C7 C6 C11 120.7(3) . . ?
C7 C6 N1 121.2(3) . . ?
C11 C6 N1 117.8(3) . . ?
C6 C7 C8 118.2(3) . . ?
C6 C7 C12 122.8(3) . . ?
C8 C7 C12 119.0(3) . . ?
C9 C8 C7 121.4(4) . . ?
C8 C9 C10 119.4(4) . . ?
C9 C10 C11 121.8(4) . . ?
C10 C11 C6 118.4(4) . . ?
C10 C11 C15 121.2(3) . . ?
C6 C11 C15 120.3(3) . . ?
C7 C12 C14 112.8(4) . . ?
C7 C12 C13 110.2(3) . . ?
C14 C12 C13 110.5(4) . . ?
C11 C15 C17 115.0(3) . . ?
C11 C15 C16 110.6(3) . . ?
C17 C15 C16 109.3(3) . . ?
O2 C19 C20 125.1(3) . . ?
O2 C19 C18 115.7(3) . . ?
C20 C19 C18 119.2(3) . . ?
C19 C20 C21 129.3(3) . . ?
N2 C21 C20 123.5(3) . . ?
N2 C21 C22 121.2(3) . . ?
C20 C21 C22 115.3(3) . . ?
C28 C23 C24 120.8(3) . . ?
C28 C23 N2 120.7(3) . . ?
C24 C23 N2 118.3(3) . . ?
C25 C24 C23 118.4(4) . . ?
C25 C24 C29 119.8(4) . . ?
C23 C24 C29 121.8(3) . . ?
C26 C25 C24 121.6(4) . . ?
C27 C26 C25 119.4(4) . . ?
C26 C27 C28 121.5(4) . . ?
C23 C28 C27 118.3(3) . . ?
C23 C28 C32 122.5(3) . . ?
C27 C28 C32 119.2(3) . . ?
C31 C29 C24 112.3(4) . . ?
C31 C29 C30 112.1(4) . . ?
C24 C29 C30 110.7(4) . . ?
C28 C32 C34 112.4(4) . . ?
C28 C32 C33 110.2(4) . . ?
C34 C32 C33 108.6(4) . . ?
O3 C36 C37 125.5(3) . . ?
O3 C36 C35 116.6(3) . . ?
C37 C36 C35 117.9(3) . . ?
C36 C37 C38 129.6(3) . . ?
N3 C38 C37 124.4(3) . . ?
N3 C38 C39 120.8(3) . . ?
C37 C38 C39 114.8(3) . . ?
C41 C40 C45 120.2(3) . . ?
C41 C40 N3 120.6(3) . . ?
C45 C40 N3 119.0(3) . . ?
C42 C41 C40 118.7(4) . . ?
C42 C41 C46 120.1(3) . . ?
C40 C41 C46 121.2(3) . . ?
C43 C42 C41 121.3(4) . . ?
C44 C43 C42 119.8(4) . . ?
C43 C44 C45 121.7(4) . . ?
C44 C45 C40 118.3(3) . . ?
C44 C45 C49 120.7(3) . . ?
C40 C45 C49 121.0(3) . . ?
C47 C46 C48 110.8(3) . . ?
C47 C46 C41 111.1(3) . . ?
C48 C46 C41 112.2(3) . . ?
C51 C49 C50 108.7(4) . . ?
C51 C49 C45 112.1(4) . . ?
C50 C49 C45 112.6(3) . . ?
O4 C52 C53 110.8(3) . . ?
O4 C52 C54 109.8(3) . . ?
C53 C52 C54 111.3(3) . . ?
O5 C55 C56 110.6(3) . . ?
O5 C55 C57 109.6(3) . . ?
C56 C55 C57 110.8(3) . . ?
O6 C58 C60 111.3(3) . . ?
O6 C58 C59 111.8(3) . . ?
C60 C58 C59 111.1(3) . . ?
O1 Ca1 O5 173.58(8) . . ?
O1 Ca1 O2 100.87(8) . . ?
O5 Ca1 O2 77.58(7) . . ?
O1 Ca1 O4 103.73(8) . . ?
O5 Ca1 O4 69.86(7) . . ?
O2 Ca1 O4 73.78(8) . . ?
O1 Ca1 O3 100.87(8) . . ?
O5 Ca1 O3 77.75(7) . . ?
O2 Ca1 O3 144.85(8) . . ?
O4 Ca1 O3 74.43(7) . . ?
O1 Ca1 N1 77.64(8) . . ?
O5 Ca1 N1 108.77(8) . . ?
O2 Ca1 N1 103.18(8) . . ?
O4 Ca1 N1 176.81(8) . . ?
O3 Ca1 N1 108.24(8) . . ?
O6 Ca2 O4 80.29(8) . . ?
O6 Ca2 O5 80.59(8) . . ?
O4 Ca2 O5 71.94(7) . . ?
O6 Ca2 O2 153.07(8) . . ?
O4 Ca2 O2 76.85(8) . . ?
O5 Ca2 O2 78.94(7) . . ?
O6 Ca2 N2 130.21(9) . . ?
O4 Ca2 N2 130.17(9) . . ?
O5 Ca2 N2 140.12(9) . . ?
O2 Ca2 N2 76.25(8) . . ?
O6 Ca3 O4 80.61(8) . . ?
O6 Ca3 O5 80.74(8) . . ?
O4 Ca3 O5 71.93(8) . . ?
O6 Ca3 O3 154.74(8) . . ?
O4 Ca3 O3 78.24(8) . . ?
O5 Ca3 O3 79.70(7) . . ?
O6 Ca3 N3 127.19(9) . . ?
O4 Ca3 N3 126.95(9) . . ?
O5 Ca3 N3 145.29(8) . . ?
O3 Ca3 N3 77.21(8) . . ?
C4 N1 C6 119.7(3) . . ?
C4 N1 Ca1 127.3(2) . . ?
C6 N1 Ca1 112.97(19) . . ?
C21 N2 C23 119.7(3) . . ?
C21 N2 Ca2 131.1(2) . . ?
C23 N2 Ca2 108.7(2) . . ?
C38 N3 C40 118.7(3) . . ?
C38 N3 Ca3 129.2(2) . . ?
C40 N3 Ca3 111.9(2) . . ?
C2 O1 Ca1 136.2(2) . . ?
C19 O2 Ca2 133.1(2) . . ?
C19 O2 Ca1 134.4(2) . . ?
Ca2 O2 Ca1 90.04(8) . . ?
C36 O3 Ca3 131.2(2) . . ?
C36 O3 Ca1 133.3(2) . . ?
Ca3 O3 Ca1 88.70(8) . . ?
C52 O4 Ca3 126.4(2) . . ?
C52 O4 Ca2 126.80(19) . . ?
Ca3 O4 Ca2 87.06(8) . . ?
C52 O4 Ca1 124.25(19) . . ?
Ca3 O4 Ca1 90.23(7) . . ?
Ca2 O4 Ca1 90.39(8) . . ?
C55 O5 Ca2 122.47(19) . . ?
C55 O5 Ca3 123.03(19) . . ?
Ca2 O5 Ca3 85.94(7) . . ?
C55 O5 Ca1 130.09(19) . . ?
Ca2 O5 Ca1 91.82(8) . . ?
Ca3 O5 Ca1 91.46(8) . . ?
C58 O6 Ca3 137.0(2) . . ?
C58 O6 Ca2 135.1(2) . . ?
Ca3 O6 Ca2 87.71(8) . . ?

loop_
_geom_bond_atom_site_label_1
_geom_bond_atom_site_label_2
_geom_bond_distance
_geom_bond_site_symmetry_2
_geom_bond_publ_flag
C1 C2 1.520(4) . ?
C2 O1 1.281(4) . ?
C2 C3 1.374(4) . ?
C3 C4 1.426(4) . ?
C4 N1 1.318(4) . ?
C4 C5 1.509(4) . ?
C6 C7 1.402(5) . ?
C6 C11 1.408(5) . ?
C6 N1 1.444(4) . ?
C7 C8 1.403(5) . ?
C7 C12 1.516(5) . ?
C8 C9 1.376(5) . ?
C9 C10 1.378(5) . ?
C10 C11 1.385(5) . ?
C11 C15 1.514(5) . ?
C12 C14 1.525(6) . ?
C12 C13 1.545(5) . ?
C15 C17 1.518(5) . ?
C15 C16 1.536(5) . ?
C18 C19 1.516(4) . ?
C19 O2 1.298(4) . ?
C19 C20 1.374(5) . ?
C20 C21 1.421(5) . ?
C21 N2 1.319(4) . ?
C21 C22 1.510(5) . ?
C23 C28 1.393(5) . ?
C23 C24 1.398(5) . ?
C23 N2 1.434(4) . ?
C24 C25 1.394(5) . ?
C24 C29 1.521(5) . ?
C25 C26 1.371(5) . ?
C26 C27 1.369(5) . ?
C27 C28 1.400(5) . ?
C28 C32 1.513(5) . ?
C29 C31 1.515(7) . ?
C29 C30 1.543(7) . ?
C32 C34 1.517(6) . ?
C32 C33 1.542(7) . ?
C35 C36 1.514(4) . ?
C36 O3 1.293(4) . ?
C36 C37 1.377(4) . ?
C37 C38 1.423(4) . ?
C38 N3 1.311(4) . ?
C38 C39 1.515(4) . ?
C40 C41 1.405(5) . ?
C40 C45 1.415(5) . ?
C40 N3 1.430(4) . ?
C41 C42 1.390(5) . ?
C41 C46 1.535(5) . ?
C42 C43 1.377(5) . ?
C43 C44 1.373(5) . ?
C44 C45 1.386(5) . ?
C45 C49 1.526(5) . ?
C46 C47 1.527(5) . ?
C46 C48 1.531(5) . ?
C49 C51 1.509(6) . ?
C49 C50 1.523(5) . ?
C52 O4 1.426(4) . ?
C52 C53 1.515(5) . ?
C52 C54 1.515(5) . ?
C55 O5 1.418(4) . ?
C55 C56 1.514(5) . ?
C55 C57 1.515(5) . ?
C58 O6 1.405(4) . ?
C58 C60 1.504(5) . ?
C58 C59 1.508(5) . ?
Ca1 O1 2.215(2) . ?
Ca1 O5 2.337(2) . ?
Ca1 O2 2.396(2) . ?
Ca1 O4 2.414(2) . ?
Ca1 O3 2.435(2) . ?
Ca1 N1 2.487(3) . ?
Ca2 O6 2.296(2) . ?
Ca2 O4 2.306(2) . ?
Ca2 O5 2.326(2) . ?
Ca2 O2 2.339(2) . ?
Ca2 N2 2.414(3) . ?
Ca3 O6 2.285(2) . ?
Ca3 O4 2.303(2) . ?
Ca3 O5 2.330(2) . ?
Ca3 O3 2.345(2) . ?
Ca3 N3 2.427(3) . ?
